data_4021147
loop_
_publ_author_name
'Jiang Zhu'
'Xiao-Zhong Wang'
'Ying-Qi Chen'
'Xi-Kui Jiang'
'Xin-Zhi Chen'
'Zhan-Ting Li'

_publ_section_title
;
 Hydrogen-Bonding-Induced Planar, Rigid, and Zigzag
 Oligoanthranilamides. Synthesis, Characterization,
 and Self-Assembly of a Metallocyclophane
;
_journal_name_full 'Journal of Organic Chemistry'
_journal_page_first 6221
_journal_page_last 6227
_journal_paper_doi 10.1021/jo0490705
_journal_volume 69
_journal_year 2004
_chemical_formula_sum 'C44 H43 Cl9 N4 O11'
_chemical_formula_weight 1122.87
_space_group_IT_number 14
_symmetry_cell_setting monoclinic
_symmetry_space_group_name_Hall '-P 2yn'
_symmetry_space_group_name_H-M 'P 1 21/n 1'
_cell_angle_alpha 90.00
_cell_angle_beta 99.529(2)
_cell_angle_gamma 90.00
_cell_formula_units_Z 4
_cell_length_a 15.7375(18)
_cell_length_b 12.7613(14)
_cell_length_c 26.079(3)
_cell_measurement_temperature 293(2)
_cell_volume 5165.3(10)
_diffrn_ambient_temperature 293(2)
_exptl_crystal_density_diffrn 1.444
_cod_depositor_comments
;
The following automatic conversions were performed:
'_symmetry_cell_setting' value 'Monoclinic' changed to 'monoclinic'
according to '/home/saulius/struct/CIF-dictionaries/cif_core.dic'
dictionary named 'cif_core.dic' version 2.4.1 from 2010-06-29.

Automatic conversion script
Id: cif_fix_enum 1527 2010-12-29 10:47:43Z saulius 
;
_cod_original_sg_symbol_H-M 'P 21/n'
_cod_database_code 4021147

loop_
_symmetry_equiv_pos_as_xyz
'x, y, z'
'-x+1/2, y+1/2, -z+1/2'
'-x, -y, -z'
'x-1/2, -y-1/2, z-1/2'

loop_
_atom_site_label
_atom_site_type_symbol
_atom_site_fract_x
_atom_site_fract_y
_atom_site_fract_z
_atom_site_U_iso_or_equiv
_atom_site_adp_type
_atom_site_occupancy
_atom_site_symmetry_multiplicity
_atom_site_calc_flag
_atom_site_refinement_flags
_atom_site_disorder_assembly
_atom_site_disorder_group
Cl1 Cl 0.52896(11) 0.52934(12) 0.31620(7) 0.1425(6) Uani 1 1 d . . .
Cl2 Cl 0.43410(17) 0.59750(18) 0.39210(8) 0.2309(11) Uani 1 1 d . . .
Cl3 Cl 0.34997(11) 0.48589(14) 0.30325(7) 0.1499(7) Uani 1 1 d . . .
Cl4 Cl 0.87904(11) 0.51059(12) 0.47309(8) 0.1538(7) Uani 1 1 d . . .
Cl5 Cl 0.77940(13) 0.56013(12) 0.55148(6) 0.1549(7) Uani 1 1 d . . .
Cl6 Cl 0.69796(10) 0.54323(12) 0.44652(6) 0.1290(6) Uani 1 1 d . . .
Cl7 Cl 0.82587(8) 0.48675(10) 0.14133(7) 0.1215(5) Uani 1 1 d . . .
Cl8 Cl 0.84537(9) 0.26650(10) 0.15227(6) 0.1207(5) Uani 1 1 d . . .
Cl9 Cl 0.70976(8) 0.37147(10) 0.19263(5) 0.0983(4) Uani 1 1 d . . .
N1 N 0.2480(2) 0.9121(3) 0.32974(13) 0.0595(9) Uani 1 1 d D . .
N2 N -0.0299(2) 0.9257(3) 0.42986(12) 0.0532(9) Uani 1 1 d . . .
N3 N 0.5041(2) 0.9423(3) 0.24546(13) 0.0591(9) Uani 1 1 d . . .
N4 N -0.2757(2) 0.9722(3) 0.52189(13) 0.0604(9) Uani 1 1 d . . .
O1 O 0.2641(2) 0.7546(3) 0.29689(16) 0.1437(17) Uani 1 1 d . . .
O2 O -0.10174(17) 0.77127(19) 0.42336(11) 0.0750(8) Uani 1 1 d . . .
O3 O 0.09947(14) 0.93389(19) 0.37139(9) 0.0540(7) Uani 1 1 d . . .
O4 O 0.25036(17) 1.1141(2) 0.34337(10) 0.0732(8) Uani 1 1 d . . .
O5 O 0.51196(17) 1.1411(2) 0.26770(10) 0.0710(8) Uani 1 1 d . . .
O6 O 0.46991(18) 0.7701(2) 0.23899(13) 0.0991(11) Uani 1 1 d . . .
O7 O 0.62959(18) 1.0005(2) 0.19555(12) 0.0877(9) Uani 1 1 d . . .
O8 O -0.01191(16) 1.12977(19) 0.42779(10) 0.0663(7) Uani 1 1 d . . .
O9 O -0.25380(16) 1.1734(2) 0.52086(10) 0.0714(8) Uani 1 1 d . . .
O10 O -0.2691(2) 0.8009(3) 0.50593(18) 0.1497(17) Uani 1 1 d . . .
O11 O -0.4095(2) 1.0329(3) 0.56183(11) 0.0895(10) Uani 1 1 d . . .
C1 C 0.2261(3) 0.8115(4) 0.32171(16) 0.0693(12) Uani 1 1 d . . .
C2 C 0.1529(2) 0.7687(3) 0.34527(14) 0.0531(10) Uani 1 1 d . . .
C3 C 0.1444(2) 0.6595(3) 0.34288(15) 0.0615(11) Uani 1 1 d . . .
H3 H 0.1827 0.6204 0.3271 0.074 Uiso 1 1 calc R . .
C4 C 0.0806(3) 0.6092(3) 0.36331(15) 0.0642(11) Uani 1 1 d . . .
H4 H 0.0764 0.5366 0.3616 0.077 Uiso 1 1 calc R . .
C5 C 0.0235(2) 0.6652(3) 0.38602(14) 0.0564(10) Uani 1 1 d . . .
H5 H -0.0198 0.6301 0.3993 0.068 Uiso 1 1 calc R . .
C6 C 0.0283(2) 0.7740(3) 0.38988(13) 0.0464(9) Uani 1 1 d . . .
C7 C 0.0931(2) 0.8239(3) 0.36858(14) 0.0495(10) Uani 1 1 d . . .
C8 C -0.0395(2) 0.8241(3) 0.41542(14) 0.0524(10) Uani 1 1 d . . .
C9 C 0.3132(2) 0.9683(3) 0.31129(14) 0.0514(10) Uani 1 1 d . . .
C10 C 0.3750(2) 0.9224(3) 0.28664(14) 0.0538(10) Uani 1 1 d . . .
H10 H 0.3734 0.8506 0.2805 0.065 Uiso 1 1 calc R . .
C11 C 0.4395(2) 0.9828(3) 0.27101(14) 0.0520(10) Uani 1 1 d . . .
C12 C 0.4427(2) 1.0902(3) 0.28201(14) 0.0549(10) Uani 1 1 d . . .
C13 C 0.3800(2) 1.1359(3) 0.30638(14) 0.0590(10) Uani 1 1 d . . .
H13 H 0.3822 1.2073 0.3136 0.071 Uiso 1 1 calc R . .
C14 C 0.3148(2) 1.0759(3) 0.31979(14) 0.0551(10) Uani 1 1 d . . .
C15 C 0.5169(2) 0.8430(3) 0.23098(16) 0.0619(11) Uani 1 1 d . . .
C16 C 0.5934(2) 0.8239(3) 0.20491(15) 0.0565(10) Uani 1 1 d . . .
C17 C 0.6126(3) 0.7194(3) 0.19761(16) 0.0734(12) Uani 1 1 d . . .
H17 H 0.5772 0.6686 0.2086 0.088 Uiso 1 1 calc R . .
C18 C 0.6801(3) 0.6872(4) 0.17535(18) 0.0914(15) Uani 1 1 d . . .
H18 H 0.6913 0.6163 0.1717 0.110 Uiso 1 1 calc R . .
C19 C 0.7314(3) 0.7619(4) 0.15846(18) 0.0889(15) Uani 1 1 d . . .
H19 H 0.7773 0.7414 0.1424 0.107 Uiso 1 1 calc R . .
C20 C 0.7160(3) 0.8672(4) 0.16481(16) 0.0800(13) Uani 1 1 d . . .
H20 H 0.7518 0.9173 0.1536 0.096 Uiso 1 1 calc R . .
C21 C 0.6478(3) 0.8971(3) 0.18772(16) 0.0621(11) Uani 1 1 d . . .
C22 C -0.0870(2) 0.9874(3) 0.45350(13) 0.0476(9) Uani 1 1 d . . .
C23 C -0.1508(2) 0.9452(3) 0.47749(13) 0.0529(10) Uani 1 1 d . . .
H23 H -0.1566 0.8728 0.4791 0.063 Uiso 1 1 calc R . .
C24 C -0.2063(2) 1.0091(3) 0.49924(14) 0.0522(10) Uani 1 1 d . . .
C25 C -0.1953(2) 1.1181(3) 0.49751(15) 0.0578(10) Uani 1 1 d . . .
C26 C -0.1312(2) 1.1600(3) 0.47400(14) 0.0571(10) Uani 1 1 d . . .
H26 H -0.1242 1.2323 0.4732 0.069 Uiso 1 1 calc R . .
C27 C -0.0773(2) 1.0963(3) 0.45174(14) 0.0514(10) Uani 1 1 d . . .
C28 C -0.3058(3) 0.8735(4) 0.52272(17) 0.0730(12) Uani 1 1 d . . .
C29 C -0.3886(3) 0.8566(4) 0.54091(16) 0.0704(12) Uani 1 1 d . . .
C30 C -0.4186(3) 0.7546(4) 0.53883(18) 0.0952(16) Uani 1 1 d . . .
H30 H -0.3850 0.7024 0.5275 0.114 Uiso 1 1 calc R . .
C31 C -0.4960(4) 0.7272(5) 0.5528(2) 0.120(2) Uani 1 1 d . . .
H31 H -0.5139 0.6576 0.5515 0.144 Uiso 1 1 calc R . .
C32 C -0.5464(4) 0.8042(7) 0.5687(2) 0.134(3) Uani 1 1 d . . .
H32 H -0.5997 0.7871 0.5773 0.161 Uiso 1 1 calc R . .
C33 C -0.5193(3) 0.9056(6) 0.57191(19) 0.110(2) Uani 1 1 d . . .
H33 H -0.5537 0.9571 0.5832 0.132 Uiso 1 1 calc R . .
C34 C -0.4404(3) 0.9322(5) 0.55840(16) 0.0762(13) Uani 1 1 d . . .
C35 C 0.0502(3) 0.9872(3) 0.32758(16) 0.0746(12) Uani 1 1 d . . .
H35A H 0.0701 0.9662 0.2963 0.112 Uiso 1 1 calc R . .
H35B H 0.0572 1.0616 0.3321 0.112 Uiso 1 1 calc R . .
H35C H -0.0097 0.9695 0.3252 0.112 Uiso 1 1 calc R . .
C36 C 0.2346(3) 1.2234(3) 0.34176(17) 0.0868(14) Uani 1 1 d . . .
H36A H 0.2832 1.2593 0.3611 0.130 Uiso 1 1 calc R . .
H36B H 0.1841 1.2381 0.3567 0.130 Uiso 1 1 calc R . .
H36C H 0.2258 1.2469 0.3063 0.130 Uiso 1 1 calc R . .
C37 C 0.5193(3) 1.2499(3) 0.27639(16) 0.0855(14) Uani 1 1 d . . .
H37A H 0.4717 1.2850 0.2556 0.128 Uiso 1 1 calc R . .
H37B H 0.5723 1.2745 0.2670 0.128 Uiso 1 1 calc R . .
H37C H 0.5188 1.2643 0.3125 0.128 Uiso 1 1 calc R . .
C38 C 0.6889(3) 1.0799(3) 0.18780(19) 0.1018(16) Uani 1 1 d . . .
H38A H 0.7442 1.0645 0.2081 0.153 Uiso 1 1 calc R . .
H38B H 0.6689 1.1463 0.1984 0.153 Uiso 1 1 calc R . .
H38C H 0.6941 1.0829 0.1517 0.153 Uiso 1 1 calc R . .
C39 C 0.0118(3) 1.2384(3) 0.43216(16) 0.0838(14) Uani 1 1 d . . .
H39A H -0.0330 1.2801 0.4126 0.126 Uiso 1 1 calc R . .
H39B H 0.0645 1.2488 0.4188 0.126 Uiso 1 1 calc R . .
H39C H 0.0199 1.2591 0.4680 0.126 Uiso 1 1 calc R . .
C40 C -0.2499(3) 1.2847(3) 0.51927(17) 0.0859(14) Uani 1 1 d . . .
H40A H -0.1951 1.3079 0.5375 0.129 Uiso 1 1 calc R . .
H40B H -0.2951 1.3137 0.5355 0.129 Uiso 1 1 calc R . .
H40C H -0.2567 1.3076 0.4838 0.129 Uiso 1 1 calc R . .
C41 C -0.4590(3) 1.1151(4) 0.58063(18) 0.1142(19) Uani 1 1 d . . .
H41A H -0.5107 1.1268 0.5561 0.171 Uiso 1 1 calc R . .
H41B H -0.4256 1.1783 0.5848 0.171 Uiso 1 1 calc R . .
H41C H -0.4737 1.0949 0.6135 0.171 Uiso 1 1 calc R . .
C42 C 0.4279(4) 0.5759(4) 0.3267(2) 0.1186(19) Uani 1 1 d . . .
H42 H 0.4153 0.6422 0.3080 0.142 Uiso 1 1 calc R . .
C43 C 0.7920(3) 0.5808(4) 0.4875(2) 0.1078(17) Uani 1 1 d . . .
H43 H 0.8020 0.6556 0.4824 0.129 Uiso 1 1 calc R . .
C44 C 0.7722(2) 0.3684(3) 0.14386(17) 0.0781(13) Uani 1 1 d . . .
H44 H 0.7339 0.3583 0.1106 0.094 Uiso 1 1 calc R . .
H1 H 0.2106(18) 0.943(3) 0.3462(12) 0.065(13) Uiso 1 1 d D . .
H6 H 0.015(2) 0.954(3) 0.4196(14) 0.069(14) Uiso 1 1 d . . .
H9 H 0.541(2) 0.989(3) 0.2413(13) 0.061(13) Uiso 1 1 d . . .
H22 H -0.308(2) 1.027(3) 0.5364(14) 0.080(13) Uiso 1 1 d . . .

loop_
_atom_site_aniso_label
_atom_site_aniso_U_11
_atom_site_aniso_U_22
_atom_site_aniso_U_33
_atom_site_aniso_U_23
_atom_site_aniso_U_13
_atom_site_aniso_U_12
Cl1 0.1321(13) 0.1191(13) 0.1722(16) -0.0203(11) 0.0125(12) -0.0311(11)
Cl2 0.311(3) 0.221(2) 0.1587(19) -0.0942(17) 0.0351(19) 0.044(2)
Cl3 0.1205(12) 0.1501(15) 0.1824(17) -0.0586(12) 0.0349(12) -0.0148(11)
Cl4 0.1313(13) 0.0982(12) 0.245(2) 0.0364(12) 0.0703(14) 0.0071(10)
Cl5 0.237(2) 0.1183(13) 0.1006(12) -0.0047(9) 0.0008(13) 0.0487(13)
Cl6 0.1432(13) 0.1185(12) 0.1175(12) -0.0046(9) -0.0017(11) 0.0154(10)
Cl7 0.0983(10) 0.0770(9) 0.2041(16) 0.0156(9) 0.0688(10) -0.0045(8)
Cl8 0.1185(11) 0.0840(9) 0.1591(14) -0.0116(9) 0.0216(10) 0.0250(8)
Cl9 0.1020(9) 0.0970(10) 0.1026(10) 0.0031(7) 0.0368(8) -0.0132(8)
N1 0.052(2) 0.057(2) 0.074(3) -0.0082(19) 0.025(2) -0.0045(19)
N2 0.049(2) 0.054(2) 0.060(2) -0.0041(17) 0.0189(19) -0.0068(18)
N3 0.058(2) 0.047(2) 0.079(3) 0.0043(18) 0.028(2) -0.001(2)
N4 0.060(2) 0.058(2) 0.068(2) -0.0008(18) 0.0242(19) 0.007(2)
O1 0.169(4) 0.092(3) 0.208(4) -0.070(3) 0.144(3) -0.057(2)
O2 0.0659(18) 0.0544(17) 0.112(2) -0.0129(16) 0.0368(18) -0.0092(15)
O3 0.0541(16) 0.0496(16) 0.0597(17) 0.0034(13) 0.0135(14) 0.0019(13)
O4 0.0733(19) 0.0577(19) 0.095(2) -0.0038(15) 0.0339(17) 0.0075(15)
O5 0.0740(18) 0.0476(17) 0.098(2) 0.0013(14) 0.0324(17) -0.0085(15)
O6 0.078(2) 0.062(2) 0.172(3) -0.023(2) 0.063(2) -0.0166(17)
O7 0.092(2) 0.058(2) 0.127(3) 0.0119(17) 0.057(2) -0.0045(17)
O8 0.0658(18) 0.0561(18) 0.081(2) 0.0008(14) 0.0224(16) -0.0090(14)
O9 0.0724(19) 0.0529(18) 0.093(2) -0.0100(15) 0.0253(17) 0.0059(15)
O10 0.129(3) 0.059(2) 0.297(5) -0.009(3) 0.141(3) -0.010(2)
O11 0.087(2) 0.098(3) 0.090(2) 0.0025(19) 0.0347(19) 0.029(2)
C1 0.069(3) 0.068(3) 0.079(3) -0.019(2) 0.038(3) -0.011(3)
C2 0.052(2) 0.057(3) 0.051(3) -0.008(2) 0.010(2) -0.004(2)
C3 0.058(3) 0.060(3) 0.066(3) -0.013(2) 0.012(2) 0.006(2)
C4 0.063(3) 0.046(2) 0.086(3) -0.008(2) 0.019(3) -0.003(2)
C5 0.053(2) 0.057(3) 0.061(3) -0.002(2) 0.014(2) -0.005(2)
C6 0.046(2) 0.049(2) 0.045(2) 0.0002(18) 0.009(2) -0.004(2)
C7 0.049(2) 0.048(2) 0.049(3) -0.0046(19) 0.000(2) -0.001(2)
C8 0.050(2) 0.054(3) 0.053(3) 0.001(2) 0.007(2) -0.005(2)
C9 0.049(2) 0.054(3) 0.051(3) 0.000(2) 0.007(2) 0.000(2)
C10 0.048(2) 0.047(2) 0.066(3) 0.0010(19) 0.008(2) 0.001(2)
C11 0.046(2) 0.051(3) 0.059(3) 0.007(2) 0.008(2) 0.001(2)
C12 0.057(3) 0.048(3) 0.060(3) 0.008(2) 0.011(2) -0.001(2)
C13 0.062(3) 0.048(2) 0.067(3) -0.005(2) 0.011(2) 0.004(2)
C14 0.049(2) 0.063(3) 0.055(3) -0.002(2) 0.014(2) 0.003(2)
C15 0.051(3) 0.059(3) 0.078(3) -0.003(2) 0.017(2) 0.002(2)
C16 0.049(2) 0.054(3) 0.066(3) -0.003(2) 0.009(2) 0.000(2)
C17 0.067(3) 0.064(3) 0.091(3) -0.016(2) 0.016(3) -0.002(2)
C18 0.094(4) 0.082(4) 0.108(4) -0.018(3) 0.043(3) 0.014(3)
C19 0.077(3) 0.107(4) 0.091(4) -0.011(3) 0.038(3) 0.018(3)
C20 0.080(3) 0.087(4) 0.080(3) -0.001(3) 0.035(3) -0.001(3)
C21 0.064(3) 0.056(3) 0.069(3) 0.002(2) 0.019(2) 0.003(2)
C22 0.043(2) 0.053(3) 0.047(2) -0.0044(19) 0.007(2) 0.000(2)
C23 0.055(2) 0.049(2) 0.056(3) 0.0029(19) 0.014(2) 0.000(2)
C24 0.050(2) 0.052(3) 0.054(3) -0.002(2) 0.008(2) 0.000(2)
C25 0.058(3) 0.058(3) 0.055(3) -0.006(2) 0.004(2) 0.009(2)
C26 0.063(3) 0.049(2) 0.062(3) 0.000(2) 0.016(2) -0.005(2)
C27 0.048(2) 0.058(3) 0.049(3) -0.0019(19) 0.008(2) -0.004(2)
C28 0.068(3) 0.064(3) 0.094(4) 0.006(3) 0.032(3) 0.003(3)
C29 0.054(3) 0.083(3) 0.077(3) 0.015(3) 0.019(2) 0.003(3)
C30 0.062(3) 0.104(4) 0.123(4) 0.021(3) 0.026(3) -0.017(3)
C31 0.089(4) 0.139(6) 0.134(5) 0.024(4) 0.020(4) -0.030(4)
C32 0.067(4) 0.225(9) 0.114(5) 0.042(6) 0.021(4) -0.029(5)
C33 0.064(4) 0.188(7) 0.083(4) 0.012(4) 0.026(3) 0.016(4)
C34 0.057(3) 0.118(4) 0.053(3) 0.015(3) 0.010(2) 0.011(3)
C35 0.078(3) 0.062(3) 0.083(3) 0.014(2) 0.014(3) 0.012(2)
C36 0.095(3) 0.064(3) 0.106(4) -0.004(3) 0.033(3) 0.023(3)
C37 0.095(3) 0.052(3) 0.112(4) 0.003(2) 0.026(3) -0.019(3)
C38 0.109(4) 0.072(3) 0.136(4) 0.011(3) 0.052(3) -0.023(3)
C39 0.094(3) 0.061(3) 0.100(4) 0.002(2) 0.027(3) -0.024(3)
C40 0.086(3) 0.058(3) 0.115(4) -0.015(3) 0.022(3) 0.009(3)
C41 0.107(4) 0.140(5) 0.097(4) -0.011(3) 0.021(3) 0.057(4)
C42 0.179(6) 0.061(3) 0.113(5) -0.027(3) 0.017(4) 0.017(4)
C43 0.124(4) 0.057(3) 0.134(5) 0.008(3) -0.002(4) -0.001(3)
C44 0.062(3) 0.073(3) 0.098(4) 0.003(3) 0.009(3) -0.005(2)

loop_
_geom_bond_atom_site_label_1
_geom_bond_atom_site_label_2
_geom_bond_distance
_geom_bond_site_symmetry_2
_geom_bond_publ_flag
Cl1 C42 1.761(6) . ?
Cl2 C42 1.715(5) . ?
Cl3 C42 1.716(5) . ?
Cl4 C43 1.729(5) . ?
Cl5 C43 1.734(5) . ?
Cl6 C43 1.743(5) . ?
Cl7 C44 1.736(4) . ?
Cl8 C44 1.727(4) . ?
Cl9 C44 1.732(4) . ?
N1 C1 1.337(5) . ?
N1 C9 1.401(5) . ?
N1 H1 0.876(18) . ?
N2 C8 1.351(4) . ?
N2 C22 1.411(4) . ?
N2 H6 0.87(3) . ?
N3 C15 1.348(5) . ?
N3 C11 1.403(4) . ?
N3 H9 0.85(3) . ?
N4 C28 1.347(5) . ?
N4 C24 1.405(5) . ?
N4 H22 0.98(4) . ?
O1 C1 1.196(4) . ?
O2 C8 1.234(4) . ?
O3 C7 1.408(4) . ?
O3 C35 1.441(4) . ?
O4 C14 1.361(4) . ?
O4 C36 1.415(4) . ?
O5 C12 1.372(4) . ?
O5 C37 1.409(4) . ?
O6 C15 1.227(4) . ?
O7 C21 1.372(4) . ?
O7 C38 1.415(4) . ?
O8 C27 1.358(4) . ?
O8 C39 1.436(4) . ?
O9 C25 1.379(4) . ?
O9 C40 1.423(4) . ?
O10 C28 1.211(5) . ?
O11 C34 1.372(5) . ?
O11 C41 1.440(5) . ?
C1 C2 1.495(5) . ?
C2 C7 1.394(5) . ?
C2 C3 1.400(5) . ?
C3 C4 1.371(5) . ?
C3 H3 0.9300 . ?
C4 C5 1.358(5) . ?
C4 H4 0.9300 . ?
C5 C6 1.394(4) . ?
C5 H5 0.9300 . ?
C6 C7 1.393(4) . ?
C6 C8 1.492(5) . ?
C9 C10 1.381(5) . ?
C9 C14 1.391(5) . ?
C10 C11 1.389(5) . ?
C10 H10 0.9300 . ?
C11 C12 1.399(5) . ?
C12 C13 1.388(5) . ?
C13 C14 1.371(5) . ?
C13 H13 0.9300 . ?
C15 C16 1.498(5) . ?
C16 C17 1.388(5) . ?
C16 C21 1.390(5) . ?
C17 C18 1.356(5) . ?
C17 H17 0.9300 . ?
C18 C19 1.367(6) . ?
C18 H18 0.9300 . ?
C19 C20 1.381(6) . ?
C19 H19 0.9300 . ?
C20 C21 1.367(5) . ?
C20 H20 0.9300 . ?
C22 C23 1.378(5) . ?
C22 C27 1.399(5) . ?
C23 C24 1.384(5) . ?
C23 H23 0.9300 . ?
C24 C25 1.403(5) . ?
C25 C26 1.374(5) . ?
C26 C27 1.370(5) . ?
C26 H26 0.9300 . ?
C28 C29 1.474(5) . ?
C29 C30 1.383(5) . ?
C29 C34 1.389(6) . ?
C30 C31 1.373(6) . ?
C30 H30 0.9300 . ?
C31 C32 1.370(8) . ?
C31 H31 0.9300 . ?
C32 C33 1.360(8) . ?
C32 H32 0.9300 . ?
C33 C34 1.388(6) . ?
C33 H33 0.9300 . ?
C35 H35A 0.9600 . ?
C35 H35B 0.9600 . ?
C35 H35C 0.9600 . ?
C36 H36A 0.9600 . ?
C36 H36B 0.9600 . ?
C36 H36C 0.9600 . ?
C37 H37A 0.9600 . ?
C37 H37B 0.9600 . ?
C37 H37C 0.9600 . ?
C38 H38A 0.9600 . ?
C38 H38B 0.9600 . ?
C38 H38C 0.9600 . ?
C39 H39A 0.9600 . ?
C39 H39B 0.9600 . ?
C39 H39C 0.9600 . ?
C40 H40A 0.9600 . ?
C40 H40B 0.9600 . ?
C40 H40C 0.9600 . ?
C41 H41A 0.9600 . ?
C41 H41B 0.9600 . ?
C41 H41C 0.9600 . ?
C42 H42 0.9800 . ?
C43 H43 0.9800 . ?
C44 H44 0.9800 . ?

loop_
_cod_related_entry_id
_cod_related_entry_database
_cod_related_entry_code
1 ChemSpider 21155227
